data_2239088
loop_
_publ_author_name
'Loughzail, Mohamed'
'Baouid, Abdesselam'
'Almeida Paz, Filipe A.'
'Cavaleiro, Jos\'e A. S.'
'Soumhi, El Hassane'

_publ_section_title
;
 (<i>E</i>)-3-[(Dimethylamino)methylidene]-4-phenyl-1-(prop-2-ynyl)-1<i>H</i>-1,5-benzodiazepin-2(3<i>H</i>)-one
;
_journal_issue 1
_journal_name_full 'Acta Crystallographica Section E'
_journal_page_first o32
_journal_paper_doi 10.1107/S1600536813032960
_journal_volume 70
_journal_year 2014
_chemical_formula_iupac 'C21 H19 N3 O'
_chemical_formula_moiety 'C21 H19 N3 O'
_chemical_formula_sum 'C21 H19 N3 O'
_chemical_formula_weight 329.39
_chemical_name_systematic
(<i>E</i>)-3-[(Dimethylamino)methylidene]-4-phenyl-1-(prop-2-ynyl)-1<i>H</i>-1,5-benzodiazepin-2(3<i>H</i>)-one
_space_group_IT_number 15
_symmetry_cell_setting monoclinic
_symmetry_space_group_name_Hall '-C 2yc'
_symmetry_space_group_name_H-M 'C 1 2/c 1'
_atom_sites_solution_hydrogens difmap
_atom_sites_solution_primary direct
_atom_sites_solution_secondary difmap
_audit_creation_method SHELXL-97
_cell_angle_alpha 90.00
_cell_angle_beta 94.647(3)
_cell_angle_gamma 90.00
_cell_formula_units_Z 8
_cell_length_a 12.8122(10)
_cell_length_b 13.9317(12)
_cell_length_c 19.7795(14)
_cell_measurement_reflns_used 25
_cell_measurement_temperature 300(2)
_cell_measurement_theta_max 15
_cell_measurement_theta_min 10
_cell_volume 3519.0(5)
_computing_cell_refinement 'SAINT (Bruker, 2005)'
_computing_data_collection 'APEX2 (Bruker, 2007)'
_computing_data_reduction 'SAINT (Bruker, 2005)'
_computing_molecular_graphics 'ORTEP-3 for Windows (Farrugia, 2012)'
_computing_publication_material 'WinGX (Farrugia, 2012)'
_computing_structure_refinement 'SHELXL97 (Sheldrick, 2008)'
_computing_structure_solution 'SHELXS97 (Sheldrick, 2008)'
_diffrn_ambient_temperature 300(2)
_diffrn_measured_fraction_theta_full 1.00
_diffrn_measured_fraction_theta_max 1.00
_diffrn_measurement_device_type 'Bruker X8 KappaCCD APEXII'
_diffrn_measurement_method '\w and \f scans'
_diffrn_radiation_monochromator graphite
_diffrn_radiation_source 'fine-focus sealed tube'
_diffrn_radiation_type MoK\a
_diffrn_radiation_wavelength 0.71073
_diffrn_reflns_av_R_equivalents 0.0323
_diffrn_reflns_av_sigmaI/netI 0.0198
_diffrn_reflns_limit_h_max 15
_diffrn_reflns_limit_h_min -15
_diffrn_reflns_limit_k_max 13
_diffrn_reflns_limit_k_min -16
_diffrn_reflns_limit_l_max 23
_diffrn_reflns_limit_l_min -23
_diffrn_reflns_number 21544
_diffrn_reflns_theta_full 25.35
_diffrn_reflns_theta_max 25.35
_diffrn_reflns_theta_min 3.58
_diffrn_standards_number 0
_exptl_absorpt_coefficient_mu 0.078
_exptl_absorpt_correction_T_max 0.9938
_exptl_absorpt_correction_T_min 0.9899
_exptl_absorpt_correction_type multi-scan
_exptl_absorpt_process_details '(SADABS; Sheldrick, 1996)'
_exptl_crystal_colour Yellow
_exptl_crystal_density_diffrn 1.243
_exptl_crystal_density_method 'not measured'
_exptl_crystal_description Block
_exptl_crystal_F_000 1392
_exptl_crystal_size_max 0.13
_exptl_crystal_size_mid 0.10
_exptl_crystal_size_min 0.08
_refine_diff_density_max 0.158
_refine_diff_density_min -0.141
_refine_ls_extinction_method none
_refine_ls_goodness_of_fit_ref 1.015
_refine_ls_hydrogen_treatment constr
_refine_ls_matrix_type full
_refine_ls_number_parameters 228
_refine_ls_number_reflns 3220
_refine_ls_number_restraints 0
_refine_ls_restrained_S_all 1.015
_refine_ls_R_factor_all 0.0515
_refine_ls_R_factor_gt 0.0378
_refine_ls_shift/su_max 0.000
_refine_ls_shift/su_mean 0.000
_refine_ls_structure_factor_coef Fsqd
_refine_ls_weighting_details 'calc w=1/[\s^2^(Fo^2^)+(0.0423P)^2^+1.6343P] where P=(Fo^2^+2Fc^2^)/3'
_refine_ls_weighting_scheme calc
_refine_ls_wR_factor_gt 0.0912
_refine_ls_wR_factor_ref 0.0989
_reflns_number_gt 2555
_reflns_number_total 3220
_reflns_threshold_expression I>2sigma(I)
_cod_data_source_file is5319sup1.cif
_cod_data_source_block I
_cod_original_sg_symbol_H-M 'C 2/c'
_cod_database_code 2239088
_cod_database_fobs_code 2239088

loop_
_symmetry_equiv_pos_as_xyz
'x, y, z'
'-x, y, -z+1/2'
'x+1/2, y+1/2, z'
'-x+1/2, y+1/2, -z+1/2'
'-x, -y, -z'
'x, -y, z-1/2'
'-x+1/2, -y+1/2, -z'
'x+1/2, -y+1/2, z-1/2'

loop_
_atom_site_type_symbol
_atom_site_label
_atom_site_fract_x
_atom_site_fract_y
_atom_site_fract_z
_atom_site_U_iso_or_equiv
_atom_site_adp_type
_atom_site_calc_flag
_atom_site_refinement_flags
_atom_site_occupancy
_atom_site_symmetry_multiplicity
C C1 0.23744(12) -0.00078(11) 0.47258(7) 0.0493(4) Uani d . 1 1
H H1A 0.1759 -0.0412 0.4656 0.059 Uiso calc R 1 1
H H1B 0.2886 -0.0345 0.5026 0.059 Uiso calc R 1 1
C C2 0.20897(11) 0.08866(12) 0.50454(8) 0.0500(4) Uani d . 1 1
C C3 0.18446(14) 0.15873(15) 0.53145(9) 0.0687(5) Uani d . 1 1
H H3 0.1649 0.2146 0.5529 0.082 Uiso calc R 1 1
C C4 0.27086(11) -0.06084(10) 0.36193(7) 0.0418(3) Uani d . 1 1
C C5 0.30050(10) -0.04291(10) 0.29321(7) 0.0387(3) Uani d . 1 1
C C6 0.27571(10) 0.05269(10) 0.26392(7) 0.0396(3) Uani d . 1 1
C C7 0.19842(11) 0.05802(11) 0.20333(7) 0.0449(4) Uani d . 1 1
C C8 0.20304(13) 0.13347(11) 0.15770(8) 0.0545(4) Uani d . 1 1
H H8 0.2563 0.1788 0.1638 0.065 Uiso calc R 1 1
C C9 0.12883(16) 0.14127(14) 0.10342(9) 0.0710(5) Uani d . 1 1
H H9 0.1331 0.1913 0.0726 0.085 Uiso calc R 1 1
C C10 0.04882(16) 0.07593(18) 0.09453(10) 0.0811(6) Uani d . 1 1
H H10 -0.0017 0.0823 0.0583 0.097 Uiso calc R 1 1
C C11 0.04357(15) 0.00075(17) 0.13950(11) 0.0806(6) Uani d . 1 1
H H11 -0.0107 -0.0436 0.1336 0.097 Uiso calc R 1 1
C C12 0.11855(13) -0.00900(13) 0.19330(9) 0.0603(4) Uani d . 1 1
H H12 0.1155 -0.0606 0.2229 0.072 Uiso calc R 1 1
C C13 0.37939(11) 0.13592(10) 0.34662(7) 0.0418(3) Uani d . 1 1
C C14 0.46264(12) 0.20107(11) 0.34809(9) 0.0555(4) Uani d . 1 1
H H14 0.4713 0.2385 0.3100 0.067 Uiso calc R 1 1
C C15 0.53236(12) 0.21109(13) 0.40479(10) 0.0630(5) Uani d . 1 1
H H15 0.5886 0.2532 0.4043 0.076 Uiso calc R 1 1
C C16 0.51758(12) 0.15823(13) 0.46185(9) 0.0598(4) Uani d . 1 1
H H16 0.5634 0.1653 0.5005 0.072 Uiso calc R 1 1
C C17 0.43540(11) 0.09509(11) 0.46209(8) 0.0497(4) Uani d . 1 1
H H17 0.4257 0.0605 0.5013 0.060 Uiso calc R 1 1
C C18 0.36619(10) 0.08181(10) 0.40482(7) 0.0396(3) Uani d . 1 1
C C19 0.33035(10) -0.12223(10) 0.25861(7) 0.0418(3) Uani d . 1 1
H H19 0.3208 -0.1804 0.2803 0.050 Uiso calc R 1 1
C C20 0.40194(12) -0.04771(12) 0.16008(8) 0.0537(4) Uani d . 1 1
H H20A 0.4630 -0.0639 0.1374 0.064 Uiso calc R 1 1
H H20B 0.4175 0.0056 0.1900 0.064 Uiso calc R 1 1
H H20C 0.3460 -0.0306 0.1271 0.064 Uiso calc R 1 1
C C21 0.39525(14) -0.22348(12) 0.17186(9) 0.0653(5) Uani d . 1 1
H H21A 0.4697 -0.2296 0.1706 0.078 Uiso calc R 1 1
H H21B 0.3620 -0.2300 0.1268 0.078 Uiso calc R 1 1
H H21C 0.3701 -0.2727 0.2004 0.078 Uiso calc R 1 1
N N1 0.28111(9) 0.01576(8) 0.40710(6) 0.0415(3) Uani d . 1 1
N N2 0.30977(9) 0.13373(8) 0.28823(6) 0.0446(3) Uani d . 1 1
N N3 0.37076(9) -0.12945(9) 0.19895(6) 0.0462(3) Uani d . 1 1
O O1 0.23521(10) -0.13715(8) 0.38040(6) 0.0660(3) Uani d . 1 1

loop_
_atom_site_aniso_label
_atom_site_aniso_U_11
_atom_site_aniso_U_22
_atom_site_aniso_U_33
_atom_site_aniso_U_12
_atom_site_aniso_U_13
_atom_site_aniso_U_23
C1 0.0566(9) 0.0513(9) 0.0418(8) -0.0016(7) 0.0155(7) 0.0015(7)
C2 0.0463(8) 0.0615(10) 0.0434(8) 0.0012(7) 0.0107(6) -0.0030(8)
C3 0.0633(10) 0.0749(13) 0.0700(12) 0.0078(9) 0.0182(9) -0.0209(10)
C4 0.0450(7) 0.0363(8) 0.0452(8) -0.0025(6) 0.0109(6) 0.0006(6)
C5 0.0420(7) 0.0362(7) 0.0384(7) -0.0030(6) 0.0065(6) -0.0013(6)
C6 0.0440(7) 0.0383(8) 0.0377(7) -0.0002(6) 0.0114(6) -0.0005(6)
C7 0.0484(8) 0.0449(8) 0.0421(8) 0.0077(7) 0.0078(6) -0.0031(6)
C8 0.0659(10) 0.0487(9) 0.0493(9) 0.0135(8) 0.0064(7) 0.0002(7)
C9 0.0899(14) 0.0705(12) 0.0518(10) 0.0326(11) 0.0009(9) 0.0031(9)
C10 0.0723(13) 0.1024(17) 0.0650(12) 0.0292(12) -0.0170(10) -0.0110(12)
C11 0.0597(11) 0.0990(17) 0.0804(14) -0.0018(11) -0.0105(10) -0.0117(13)
C12 0.0547(9) 0.0672(11) 0.0585(10) -0.0035(8) 0.0013(8) -0.0025(8)
C13 0.0461(8) 0.0360(8) 0.0448(8) -0.0011(6) 0.0122(6) -0.0075(6)
C14 0.0625(9) 0.0452(9) 0.0621(10) -0.0125(7) 0.0257(8) -0.0110(8)
C15 0.0442(8) 0.0583(11) 0.0880(13) -0.0119(8) 0.0155(8) -0.0270(10)
C16 0.0444(8) 0.0629(11) 0.0711(11) 0.0035(8) -0.0023(8) -0.0188(9)
C17 0.0486(8) 0.0495(9) 0.0508(9) 0.0080(7) 0.0017(7) -0.0060(7)
C18 0.0390(7) 0.0369(7) 0.0440(8) 0.0019(6) 0.0098(6) -0.0055(6)
C19 0.0438(7) 0.0373(8) 0.0449(8) -0.0043(6) 0.0078(6) -0.0009(6)
C20 0.0531(9) 0.0621(10) 0.0480(9) -0.0015(7) 0.0166(7) 0.0018(8)
C21 0.0720(11) 0.0573(11) 0.0690(11) -0.0003(9) 0.0213(9) -0.0224(9)
N1 0.0481(6) 0.0402(7) 0.0375(6) -0.0046(5) 0.0121(5) -0.0020(5)
N2 0.0569(7) 0.0367(7) 0.0415(7) -0.0019(5) 0.0111(5) 0.0003(5)
N3 0.0501(7) 0.0442(7) 0.0458(7) -0.0024(5) 0.0138(6) -0.0082(6)
O1 0.0993(9) 0.0428(6) 0.0605(7) -0.0180(6) 0.0342(6) -0.0033(5)

loop_
_atom_type_symbol
_atom_type_description
_atom_type_scat_dispersion_real
_atom_type_scat_dispersion_imag
_atom_type_scat_source
C C 0.0033 0.0016 'International Tables Vol C Tables 4.2.6.8 and 6.1.1.4'
H H 0.0000 0.0000 'International Tables Vol C Tables 4.2.6.8 and 6.1.1.4'
N N 0.0061 0.0033 'International Tables Vol C Tables 4.2.6.8 and 6.1.1.4'
O O 0.0106 0.0060 'International Tables Vol C Tables 4.2.6.8 and 6.1.1.4'

loop_
_geom_angle_atom_site_label_1
_geom_angle_atom_site_label_2
_geom_angle_atom_site_label_3
_geom_angle
C2 C1 N1 112.02(12)
C2 C1 H1A 109.2
N1 C1 H1A 109.2
C2 C1 H1B 109.2
N1 C1 H1B 109.2
H1A C1 H1B 107.9
C3 C2 C1 177.97(17)
C2 C3 H3 180.0
O1 C4 N1 119.51(13)
O1 C4 C5 123.84(13)
N1 C4 C5 116.61(12)
C19 C5 C4 115.50(12)
C19 C5 C6 126.24(12)
C4 C5 C6 117.07(11)
N2 C6 C5 126.02(12)
N2 C6 C7 115.98(12)
C5 C6 C7 117.85(12)
C12 C7 C8 119.06(14)
C12 C7 C6 120.98(13)
C8 C7 C6 119.89(14)
C9 C8 C7 120.13(17)
C9 C8 H8 119.9
C7 C8 H8 119.9
C10 C9 C8 120.55(18)
C10 C9 H9 119.7
C8 C9 H9 119.7
C9 C10 C11 119.76(18)
C9 C10 H10 120.1
C11 C10 H10 120.1
C10 C11 C12 120.28(19)
C10 C11 H11 119.9
C12 C11 H11 119.9
C11 C12 C7 120.19(18)
C11 C12 H12 119.9
C7 C12 H12 119.9
C18 C13 C14 118.40(14)
C18 C13 N2 123.75(12)
C14 C13 N2 117.69(13)
C15 C14 C13 121.58(16)
C15 C14 H14 119.2
C13 C14 H14 119.2
C16 C15 C14 119.29(15)
C16 C15 H15 120.4
C14 C15 H15 120.4
C17 C16 C15 120.23(15)
C17 C16 H16 119.9
C15 C16 H16 119.9
C16 C17 C18 121.35(15)
C16 C17 H17 119.3
C18 C17 H17 119.3
C17 C18 C13 119.11(13)
C17 C18 N1 119.76(13)
C13 C18 N1 121.10(12)
N3 C19 C5 130.42(13)
N3 C19 H19 114.8
C5 C19 H19 114.8
N3 C20 H20A 109.5
N3 C20 H20B 109.5
H20A C20 H20B 109.5
N3 C20 H20C 109.5
H20A C20 H20C 109.5
H20B C20 H20C 109.5
N3 C21 H21A 109.5
N3 C21 H21B 109.5
H21A C21 H21B 109.5
N3 C21 H21C 109.5
H21A C21 H21C 109.5
H21B C21 H21C 109.5
C4 N1 C18 120.39(11)
C4 N1 C1 115.01(11)
C18 N1 C1 118.30(11)
C6 N2 C13 120.00(12)
C19 N3 C20 123.73(12)
C19 N3 C21 120.29(13)
C20 N3 C21 115.74(12)

loop_
_geom_bond_atom_site_label_1
_geom_bond_atom_site_label_2
_geom_bond_distance
C1 C2 1.457(2)
C1 N1 1.4700(18)
C1 H1A 0.9700
C1 H1B 0.9700
C2 C3 1.167(2)
C3 H3 0.9300
C4 O1 1.2244(16)
C4 N1 1.3911(18)
C4 C5 1.4622(19)
C5 C19 1.3705(19)
C5 C6 1.4767(19)
C6 N2 1.2893(17)
C6 C7 1.493(2)
C7 C12 1.388(2)
C7 C8 1.390(2)
C8 C9 1.380(2)
C8 H8 0.9300
C9 C10 1.372(3)
C9 H9 0.9300
C10 C11 1.379(3)
C10 H10 0.9300
C11 C12 1.381(2)
C11 H11 0.9300
C12 H12 0.9300
C13 C18 1.398(2)
C13 C14 1.399(2)
C13 N2 1.4012(18)
C14 C15 1.383(2)
C14 H14 0.9300
C15 C16 1.373(3)
C15 H15 0.9300
C16 C17 1.372(2)
C16 H16 0.9300
C17 C18 1.393(2)
C17 H17 0.9300
C18 N1 1.4301(17)
C19 N3 1.3303(18)
C19 H19 0.9300
C20 N3 1.4482(19)
C20 H20A 0.9600
C20 H20B 0.9600
C20 H20C 0.9600
C21 N3 1.4590(19)
C21 H21A 0.9600
C21 H21B 0.9600
C21 H21C 0.9600

loop_
_geom_hbond_atom_site_label_D
_geom_hbond_atom_site_label_H
_geom_hbond_atom_site_label_A
_geom_hbond_site_symmetry_A
_geom_hbond_distance_DH
_geom_hbond_distance_HA
_geom_hbond_distance_DA
_geom_hbond_angle_DHA
C15 H15 O1 3_555 0.93 2.50 3.415(2) 170

loop_
_geom_torsion_atom_site_label_1
_geom_torsion_atom_site_label_2
_geom_torsion_atom_site_label_3
_geom_torsion_atom_site_label_4
_geom_torsion
O1 C4 C5 C19 -27.5(2)
N1 C4 C5 C19 154.90(12)
O1 C4 C5 C6 140.80(15)
N1 C4 C5 C6 -36.78(17)
C19 C5 C6 N2 -133.01(15)
C4 C5 C6 N2 60.09(18)
C19 C5 C6 C7 51.59(19)
C4 C5 C6 C7 -115.32(14)
N2 C6 C7 C12 -146.20(14)
C5 C6 C7 C12 29.67(19)
N2 C6 C7 C8 30.81(19)
C5 C6 C7 C8 -153.32(13)
C12 C7 C8 C9 0.2(2)
C6 C7 C8 C9 -176.90(14)
C7 C8 C9 C10 1.2(3)
C8 C9 C10 C11 -1.2(3)
C9 C10 C11 C12 -0.1(3)
C10 C11 C12 C7 1.4(3)
C8 C7 C12 C11 -1.5(2)
C6 C7 C12 C11 175.58(15)
C18 C13 C14 C15 1.4(2)
N2 C13 C14 C15 177.09(14)
C13 C14 C15 C16 -2.2(2)
C14 C15 C16 C17 1.0(2)
C15 C16 C17 C18 1.0(2)
C16 C17 C18 C13 -1.7(2)
C16 C17 C18 N1 -179.66(13)
C14 C13 C18 C17 0.53(19)
N2 C13 C18 C17 -174.84(12)
C14 C13 C18 N1 178.43(12)
N2 C13 C18 N1 3.1(2)
C4 C5 C19 N3 -172.74(14)
C6 C5 C19 N3 20.2(2)
O1 C4 N1 C18 146.04(14)
C5 C4 N1 C18 -36.26(18)
O1 C4 N1 C1 -5.6(2)
C5 C4 N1 C1 172.08(12)
C17 C18 N1 C4 -121.72(14)
C13 C18 N1 C4 60.39(18)
C17 C18 N1 C1 29.02(18)
C13 C18 N1 C1 -148.87(13)
C2 C1 N1 C4 -155.14(13)
C2 C1 N1 C18 52.58(17)
C5 C6 N2 C13 2.0(2)
C7 C6 N2 C13 177.51(11)
C18 C13 N2 C6 -45.70(19)
C14 C13 N2 C6 138.91(14)
C5 C19 N3 C20 6.6(2)
C5 C19 N3 C21 -179.16(15)
